data_4327548
loop_
_publ_author_name
'Hui-Zhong Kou'
'Bei Chuan Zhou'
'Dai-Zheng Liao'
'Ru-Ji Wang'
'Yadong Li'

_publ_contact_author_address
;
Department of Chemistry
Tsinghua University
Beijing 100084
People's Republic of China
;
_publ_contact_author_email kouhz@mail.tsinghua.edu.cn
_publ_contact_author_fax 86-10-62788765
_publ_contact_author_name 'Hui-Zhong KOU'
_publ_contact_author_phone 86(10)62771789
_publ_section_title
;
 From One-dimensional Chain to Pentanuclear Molecule. Magnetism of
 Cyano-Bridged Fe(III)-Ni(II) Complexes
;
_journal_name_full 'Inorganic Chemistry'
_journal_page_first 6887
_journal_page_last 6891
_journal_paper_doi 10.1021/ic025927+
_journal_volume 41
_journal_year 2002
_chemical_formula_sum 'C42 H83 Fe3 N34 Ni2 O7'
_chemical_formula_weight 1461.39
_chemical_name_systematic
; 
 ? 
;
_space_group_IT_number 2
_symmetry_cell_setting triclinic
_symmetry_space_group_name_Hall '-P 1'
_symmetry_space_group_name_H-M 'P -1'
_atom_sites_solution_hydrogens geom
_atom_sites_solution_primary direct
_atom_sites_solution_secondary difmap
_audit_creation_method SHELXL-97
_cell_angle_alpha 67.2407(57)
_cell_angle_beta 87.4952(6)
_cell_angle_gamma 83.7363(21)
_cell_formula_units_Z 1
_cell_length_a 8.9283(8)
_cell_length_b 13.4802(10)
_cell_length_c 15.2995(19)
_cell_measurement_reflns_used 7267
_cell_measurement_temperature 123(2)
_cell_measurement_theta_max 27.49
_cell_measurement_theta_min 2.71
_cell_volume 1687.9(3)
_computing_cell_refinement
;
Molecular Structure Corporation (1994)
MSC/AFC Diffractometer Control Software
MSC, 3200 Research Forest Drive, The
Woodlands, TX 77381, USA.
;
_computing_data_collection
;
Molecular Structure Corporation (1994)
MSC/AFC Diffractometer Control Software
MSC, 3200 Research Forest Drive, The
Woodlands, TX 77381, USA.
;
_computing_data_reduction
;
Sheldrick, G. M. (1997) SHELXS97, Program
for the Solution of Crystal Structure,
University of Gottingen, Germany.
;
_computing_molecular_graphics
;
Interactive Molecular Graphics XP, Virsion
4.2 for MSDOS (1990), Siemens Analytical
X-ray Instruments Inc., Madison, Wisconsin,
USA.
;
_computing_publication_material
;
Sheldrick, G. M. (1997) SHELXL97, Program
for the refinement of Crystal Structure,
University of Gottingen, Germany.
;
_computing_structure_refinement
;
Sheldrick, G. M. (1997) SHELXL97, Program
for the Refinement of Crystal Structure,
University of Gottingen, Germany.
;
_computing_structure_solution
;
Sheldrick, G. M. (1997) SHELXS97, Program
for the Solution of Crystal Structure,
University of Gottingen, Germany.
;
_diffrn_ambient_temperature 123(2)
_diffrn_detector_area_resol_mean '100x100 microns'
_diffrn_measured_fraction_theta_full 0.932
_diffrn_measured_fraction_theta_max 0.932
_diffrn_measurement_device_type 'Rigaku R-AXIS RIPID IP'
_diffrn_measurement_method Oscillation
_diffrn_radiation_monochromator graphite
_diffrn_radiation_source 'fine-focus sealed tube'
_diffrn_radiation_type MoK\a
_diffrn_radiation_wavelength 0.71073
_diffrn_reflns_av_R_equivalents 0.0000
_diffrn_reflns_av_sigmaI/netI 0.3123
_diffrn_reflns_limit_h_max 11
_diffrn_reflns_limit_h_min -11
_diffrn_reflns_limit_k_max 0
_diffrn_reflns_limit_k_min -17
_diffrn_reflns_limit_l_max 17
_diffrn_reflns_limit_l_min -19
_diffrn_reflns_number 13372
_diffrn_reflns_theta_full 27.49
_diffrn_reflns_theta_max 27.49
_diffrn_reflns_theta_min 2.71
_exptl_absorpt_coefficient_mu 1.246
_exptl_absorpt_correction_T_max 1.498
_exptl_absorpt_correction_T_min 0.841
_exptl_absorpt_correction_type 'ABSCOR by T.Higashi'
_exptl_crystal_colour brown
_exptl_crystal_density_diffrn 1.438
_exptl_crystal_description platelet
_exptl_crystal_F_000 763
_exptl_crystal_size_max 0.20
_exptl_crystal_size_mid 0.15
_exptl_crystal_size_min 0.08
_refine_diff_density_max 0.879
_refine_diff_density_min -1.601
_refine_diff_density_rms 0.138
_refine_ls_extinction_method none
_refine_ls_goodness_of_fit_ref 0.862
_refine_ls_hydrogen_treatment mixed
_refine_ls_matrix_type full
_refine_ls_number_parameters 417
_refine_ls_number_reflns 7234
_refine_ls_number_restraints 8
_refine_ls_restrained_S_all 0.864
_refine_ls_R_factor_all 0.2541
_refine_ls_R_factor_gt 0.0964
_refine_ls_shift/su_max 0.004
_refine_ls_shift/su_mean 0.000
_refine_ls_structure_factor_coef Fsqd
_refine_ls_weighting_details 'calc w=1/[\s^2^(Fo^2^)+(0.1340P)^2^+0.0000P] where P=(Fo^2^+2Fc^2^)/3'
_refine_ls_weighting_scheme calc
_refine_ls_wR_factor_gt 0.2234
_refine_ls_wR_factor_ref 0.2817
_reflns_number_gt 2348
_reflns_number_total 7234
_reflns_threshold_expression >2sigma(I)
_cod_data_source_file ic0259272B-2_s2_1.cif
_cod_data_source_block Ni2Fe3-1D
_cod_original_cell_volume 1687.8(3)
_cod_database_code 4327548

loop_
_symmetry_equiv_pos_as_xyz
'x, y, z'
'-x, -y, -z'

loop_
_atom_site_label
_atom_site_type_symbol
_atom_site_fract_x
_atom_site_fract_y
_atom_site_fract_z
_atom_site_U_iso_or_equiv
_atom_site_adp_type
_atom_site_occupancy
_atom_site_symmetry_multiplicity
_atom_site_calc_flag
_atom_site_refinement_flags
Fe1 Fe 0.24800(17) 0.17885(11) 0.17928(9) 0.0377(4) Uani 1 1 d .
Ni2 Ni 0.0000 0.0000 0.0000 0.0303(5) Uani 1 2 d S
Ni1 Ni 0.0000 0.0000 0.5000 0.0392(5) Uani 1 2 d S
Fe2 Fe 0.0000 -0.5000 0.5000 0.1184(14) Uani 1 2 d SD
N1 N 0.1140(10) 0.0852(6) 0.3782(6) 0.046(2) Uani 1 1 d .
N15 N -0.0934(9) -0.1351(6) 0.0941(5) 0.041(2) Uani 1 1 d .
H15 H -0.1251 -0.1714 0.0603 0.049 Uiso 1 1 calc R
N12 N -0.2978(11) 0.1814(7) 0.4598(6) 0.053(2) Uani 1 1 d .
N14 N -0.2047(9) 0.0812(6) 0.0096(5) 0.0355(19) Uani 1 1 d .
H14 H -0.1943 0.1139 0.0508 0.043 Uiso 1 1 calc R
C1 C 0.1658(12) 0.1252(7) 0.3025(6) 0.037(2) Uani 1 1 d .
N11 N 0.0422(11) -0.1404(7) 0.4752(5) 0.047(2) Uani 1 1 d .
H11 H 0.0120 -0.1951 0.5277 0.056 Uiso 1 1 calc R
N16 N 0.1512(10) -0.2485(7) 0.1252(6) 0.047(2) Uani 1 1 d .
C13 C -0.2085(13) 0.1697(8) 0.5404(7) 0.049(3) Uani 1 1 d .
H13A H -0.2443 0.1137 0.5968 0.059 Uiso 1 1 calc R
H13B H -0.2201 0.2369 0.5505 0.059 Uiso 1 1 calc R
N2 N 0.3583(12) 0.2712(8) -0.0296(6) 0.068(3) Uani 1 1 d .
N10 N -0.1947(10) 0.0315(7) 0.4195(6) 0.048(2) Uani 1 1 d .
H10 H -0.1739 0.0791 0.3603 0.057 Uiso 1 1 calc R
C4 C 0.3956(14) 0.0498(11) 0.2232(8) 0.055(3) Uani 1 1 d .
C19 C 0.2553(12) -0.1668(9) 0.0829(8) 0.053(3) Uani 1 1 d .
H19A H 0.3518 -0.2022 0.0738 0.064 Uiso 1 1 calc R
H19B H 0.2704 -0.1328 0.1269 0.064 Uiso 1 1 calc R
C17 C -0.2276(12) -0.0950(8) 0.1351(7) 0.045(3) Uani 1 1 d .
H17A H -0.1983 -0.0694 0.1824 0.054 Uiso 1 1 calc R
H17B H -0.2926 -0.1522 0.1649 0.054 Uiso 1 1 calc R
C12 C -0.3234(13) 0.0798(8) 0.4535(7) 0.048(3) Uani 1 1 d .
H12A H -0.3506 0.0295 0.5158 0.058 Uiso 1 1 calc R
H12B H -0.4078 0.0922 0.4115 0.058 Uiso 1 1 calc R
C10 C -0.0597(13) -0.1280(9) 0.3969(7) 0.049(3) Uani 1 1 d .
H10A H -0.0704 -0.1982 0.3956 0.059 Uiso 1 1 calc R
H10B H -0.0177 -0.0834 0.3368 0.059 Uiso 1 1 calc R
N4 N 0.4752(13) -0.0267(10) 0.2558(7) 0.076(3) Uani 1 1 d .
C2 C 0.3226(13) 0.2334(9) 0.0511(8) 0.054(3) Uani 1 1 d .
C20 C 0.1286(14) -0.3138(8) 0.0721(8) 0.057(3) Uani 1 1 d .
H20A H 0.0316 -0.2895 0.0407 0.069 Uiso 1 1 calc R
H20B H 0.2055 -0.3023 0.0233 0.069 Uiso 1 1 calc R
C18 C 0.0198(13) -0.2095(8) 0.1647(7) 0.047(3) Uani 1 1 d .
H18A H 0.0520 -0.1721 0.2024 0.057 Uiso 1 1 calc R
H18B H -0.0291 -0.2712 0.2071 0.057 Uiso 1 1 calc R
C11 C -0.2122(14) -0.0757(8) 0.4119(7) 0.052(3) Uani 1 1 d .
H11B H -0.2578 -0.1233 0.4694 0.063 Uiso 1 1 calc R
H11C H -0.2778 -0.0638 0.3591 0.063 Uiso 1 1 calc R
C16 C -0.3093(11) -0.0022(8) 0.0526(7) 0.041(3) Uani 1 1 d .
H16A H -0.3395 -0.0285 0.0059 0.050 Uiso 1 1 calc R
H16B H -0.3989 0.0278 0.0755 0.050 Uiso 1 1 calc R
C3 C 0.3756(18) 0.2627(11) 0.2149(8) 0.085(5) Uani 1 1 d .
C5 C 0.0830(17) 0.2963(10) 0.1465(8) 0.063(4) Uani 1 1 d .
N3 N 0.453(2) 0.3139(12) 0.2330(10) 0.155(8) Uani 1 1 d .
C14 C -0.4377(15) 0.2538(9) 0.4537(10) 0.076(4) Uani 1 1 d .
H14B H -0.4778 0.2397 0.5169 0.091 Uiso 1 1 calc R
H14C H -0.5126 0.2391 0.4174 0.091 Uiso 1 1 calc R
N5 N -0.0186(19) 0.3629(10) 0.1262(9) 0.110(5) Uani 1 1 d .
C21 C 0.133(4) -0.4181(15) 0.1238(19) 0.30(3) Uani 1 1 d .
H21A H 0.1480 -0.4541 0.0797 0.359 Uiso 1 1 calc R
H21B H 0.0326 -0.4305 0.1498 0.359 Uiso 1 1 calc R
N17 N 0.231(2) -0.4742(10) 0.1976(13) 0.177(9) Uani 1 1 d .
H17C H 0.3068 -0.5089 0.1778 0.265 Uiso 1 1 calc R
H17D H 0.1824 -0.5219 0.2445 0.265 Uiso 1 1 calc R
H17E H 0.2669 -0.4282 0.2184 0.265 Uiso 1 1 calc R
N13 N -0.3336(15) 0.3976(9) 0.3149(8) 0.093(4) Uani 1 1 d .
H13C H -0.2447 0.3584 0.3219 0.140 Uiso 1 1 calc R
H13D H -0.3200 0.4676 0.2904 0.140 Uiso 1 1 calc R
H13E H -0.3911 0.3829 0.2763 0.140 Uiso 1 1 calc R
C15 C -0.4072(19) 0.3712(10) 0.4070(10) 0.085(5) Uani 1 1 d .
H15A H -0.5019 0.4164 0.3991 0.103 Uiso 1 1 calc R
H15B H -0.3441 0.3879 0.4485 0.103 Uiso 1 1 calc R
O1W O -0.2467(10) 0.1549(7) 0.1880(6) 0.073(2) Uani 1 1 d .
O2W O -0.5145(14) -0.2580(9) 0.3096(9) 0.120(4) Uani 1 1 d .
N6 N 0.0755(9) 0.0375(6) 0.1108(5) 0.0341(19) Uani 1 1 d .
C6 C 0.1317(11) 0.0890(7) 0.1400(6) 0.031(2) Uani 1 1 d .
O4W O -0.478(2) 0.6058(15) 0.2115(11) 0.084(6) Uani 0.50 1 d P
O3W O -0.316(4) 0.6175(16) 0.2218(15) 0.140(11) Uani 0.50 1 d P
N8 N 0.2430(14) -0.3805(12) 0.3631(8) 0.113(5) Uani 1 1 d D
C9 C 0.017(3) -0.5781(11) 0.4157(10) 0.134(9) Uani 1 1 d D
C7 C -0.177(2) -0.4066(12) 0.4349(15) 0.178(13) Uani 1 1 d D
N7 N -0.2661(15) -0.3473(13) 0.3836(14) 0.195(9) Uani 1 1 d D
C8 C 0.1485(18) -0.4222(14) 0.4118(12) 0.125(7) Uani 1 1 d D
O5W O 0.288(2) -0.424(4) -0.108(3) 0.27(3) Uani 0.50 1 d P
N9 N 0.0019(17) -0.6287(8) 0.3710(7) 0.120(5) Uani 1 1 d D

loop_
_atom_site_aniso_label
_atom_site_aniso_U_11
_atom_site_aniso_U_22
_atom_site_aniso_U_33
_atom_site_aniso_U_23
_atom_site_aniso_U_13
_atom_site_aniso_U_12
Fe1 0.0462(10) 0.0417(8) 0.0255(7) -0.0093(7) 0.0014(6) -0.0205(7)
Ni2 0.0273(11) 0.0385(10) 0.0281(9) -0.0150(8) -0.0021(7) -0.0073(8)
Ni1 0.0505(13) 0.0462(11) 0.0225(8) -0.0109(8) 0.0018(8) -0.0215(9)
Fe2 0.155(4) 0.107(3) 0.092(2) -0.028(2) -0.009(2) -0.047(3)
N1 0.061(7) 0.049(5) 0.032(4) -0.017(4) 0.008(4) -0.022(5)
N15 0.043(6) 0.044(5) 0.037(4) -0.014(4) -0.008(4) -0.009(4)
N12 0.056(7) 0.047(5) 0.047(5) -0.007(5) -0.007(5) -0.012(5)
N14 0.035(5) 0.032(4) 0.043(5) -0.018(4) -0.006(4) -0.003(4)
C1 0.045(7) 0.037(5) 0.032(5) -0.014(5) -0.007(5) -0.015(5)
N11 0.067(7) 0.051(5) 0.028(4) -0.018(4) 0.002(4) -0.022(5)
N16 0.052(6) 0.044(5) 0.042(5) -0.015(4) -0.011(5) -0.003(5)
C13 0.067(9) 0.043(6) 0.039(6) -0.015(5) -0.005(6) -0.016(6)
N2 0.082(8) 0.075(7) 0.040(5) -0.011(5) 0.023(5) -0.035(6)
N10 0.061(7) 0.049(5) 0.030(4) -0.005(4) -0.008(4) -0.026(5)
C4 0.037(7) 0.091(9) 0.035(6) -0.017(7) 0.007(5) -0.032(7)
C19 0.030(7) 0.081(8) 0.056(7) -0.040(7) -0.013(5) 0.021(6)
C17 0.052(7) 0.040(6) 0.043(6) -0.018(5) 0.020(5) -0.013(5)
C12 0.052(8) 0.053(6) 0.046(6) -0.024(6) -0.002(5) -0.017(6)
C10 0.059(8) 0.054(7) 0.036(6) -0.019(6) -0.009(5) -0.009(6)
N4 0.057(8) 0.099(9) 0.048(6) -0.006(7) -0.008(6) 0.012(7)
C2 0.054(8) 0.058(7) 0.054(7) -0.021(6) 0.015(6) -0.028(6)
C20 0.067(9) 0.043(6) 0.055(7) -0.013(6) 0.000(6) 0.000(6)
C18 0.064(8) 0.052(6) 0.029(5) -0.019(5) 0.005(5) -0.010(6)
C11 0.076(9) 0.045(6) 0.037(6) -0.013(5) -0.016(6) -0.022(6)
C16 0.024(6) 0.060(7) 0.057(6) -0.039(6) 0.013(5) -0.013(5)
C3 0.123(13) 0.074(9) 0.053(7) -0.002(7) -0.023(8) -0.067(9)
C5 0.097(11) 0.060(8) 0.043(7) -0.030(7) -0.012(7) -0.004(8)
N3 0.225(19) 0.131(12) 0.095(10) 0.005(9) -0.075(12) -0.112(13)
C14 0.060(9) 0.062(8) 0.091(10) -0.011(8) -0.013(8) -0.009(7)
N5 0.179(15) 0.066(7) 0.082(9) -0.039(7) -0.020(9) 0.052(9)
C21 0.65(7) 0.063(13) 0.19(3) -0.047(16) -0.22(4) 0.02(2)
N17 0.27(2) 0.061(8) 0.174(18) -0.015(11) -0.139(17) 0.037(11)
N13 0.121(11) 0.079(8) 0.081(8) -0.023(7) -0.019(8) -0.038(7)
C15 0.136(14) 0.056(8) 0.073(10) -0.030(8) -0.044(10) -0.005(8)
O1W 0.064(6) 0.095(6) 0.069(5) -0.043(5) 0.005(5) -0.004(5)
O2W 0.124(10) 0.123(8) 0.135(9) -0.069(8) 0.051(8) -0.054(8)
N6 0.038(5) 0.037(4) 0.033(4) -0.018(4) -0.007(4) -0.004(4)
C6 0.036(6) 0.038(5) 0.018(4) -0.010(4) 0.001(4) 0.001(4)
O4W 0.084(15) 0.088(13) 0.039(9) 0.012(9) 0.017(10) 0.009(11)
O3W 0.27(4) 0.069(13) 0.074(15) -0.026(12) -0.01(2) 0.027(19)
N8 0.112(12) 0.140(12) 0.071(8) -0.010(9) 0.003(8) -0.060(10)
C9 0.26(3) 0.063(10) 0.093(13) -0.044(10) -0.067(15) 0.022(13)
C7 0.31(3) 0.057(10) 0.15(2) -0.020(12) -0.15(2) 0.013(15)
N7 0.17(2) 0.180(19) 0.17(2) 0.011(16) 0.012(16) -0.065(16)
C8 0.15(2) 0.099(13) 0.115(15) -0.021(12) 0.013(14) -0.036(13)
O5W 0.031(13) 0.66(8) 0.35(5) -0.42(6) 0.07(2) -0.09(3)
N9 0.137(13) 0.069(9) 0.104(11) 0.022(8) 0.011(10) -0.013(9)

loop_
_atom_type_symbol
_atom_type_description
_atom_type_scat_dispersion_real
_atom_type_scat_dispersion_imag
_atom_type_scat_source
C C 0.0033 0.0016 'International Tables Vol C Tables 4.2.6.8 and 6.1.1.4'
H H 0.0000 0.0000 'International Tables Vol C Tables 4.2.6.8 and 6.1.1.4'
N N 0.0061 0.0033 'International Tables Vol C Tables 4.2.6.8 and 6.1.1.4'
O O 0.0106 0.0060 'International Tables Vol C Tables 4.2.6.8 and 6.1.1.4'
Fe Fe 0.3463 0.8444 'International Tables Vol C Tables 4.2.6.8 and 6.1.1.4'
Ni Ni 0.3393 1.1124 'International Tables Vol C Tables 4.2.6.8 and 6.1.1.4'

loop_
_geom_angle_atom_site_label_1
_geom_angle_atom_site_label_2
_geom_angle_atom_site_label_3
_geom_angle
_geom_angle_site_symmetry_1
_geom_angle_site_symmetry_3
C1 Fe1 C3 90.9(5) . .
C1 Fe1 C2 177.2(4) . .
C3 Fe1 C2 91.4(5) . .
C1 Fe1 C6 91.5(4) . .
C3 Fe1 C6 175.8(6) . .
C2 Fe1 C6 86.2(4) . .
C1 Fe1 C5 87.4(5) . .
C3 Fe1 C5 91.4(6) . .
C2 Fe1 C5 91.0(5) . .
C6 Fe1 C5 92.1(4) . .
C1 Fe1 C4 86.6(4) . .
C3 Fe1 C4 92.5(6) . .
C2 Fe1 C4 94.9(5) . .
C6 Fe1 C4 84.3(4) . .
C5 Fe1 C4 172.9(5) . .
N14 Ni2 N14 180.0(6) 2 .
N14 Ni2 N15 95.3(3) 2 .
N14 Ni2 N15 84.7(3) . .
N14 Ni2 N15 84.7(3) 2 2
N14 Ni2 N15 95.3(3) . 2
N15 Ni2 N15 180.0(4) . 2
N14 Ni2 N6 87.8(3) 2 2
N14 Ni2 N6 92.2(3) . 2
N15 Ni2 N6 88.0(3) . 2
N15 Ni2 N6 92.0(3) 2 2
N14 Ni2 N6 92.2(3) 2 .
N14 Ni2 N6 87.8(3) . .
N15 Ni2 N6 92.0(3) . .
N15 Ni2 N6 88.0(3) 2 .
N6 Ni2 N6 180.0(3) 2 .
N11 Ni1 N11 180.0(4) 2_556 .
N11 Ni1 N1 91.3(3) 2_556 2_556
N11 Ni1 N1 88.7(3) . 2_556
N11 Ni1 N1 88.7(3) 2_556 .
N11 Ni1 N1 91.3(3) . .
N1 Ni1 N1 180.000(1) 2_556 .
N11 Ni1 N10 93.1(3) 2_556 .
N11 Ni1 N10 86.9(3) . .
N1 Ni1 N10 91.0(3) 2_556 .
N1 Ni1 N10 89.0(3) . .
N11 Ni1 N10 86.9(3) 2_556 2_556
N11 Ni1 N10 93.1(3) . 2_556
N1 Ni1 N10 89.0(3) 2_556 2_556
N1 Ni1 N10 91.0(3) . 2_556
N10 Ni1 N10 180.0(4) . 2_556
C8 Fe2 C8 180.0(10) 2_546 .
C8 Fe2 C9 100.0(9) 2_546 .
C8 Fe2 C9 80.0(9) . .
C8 Fe2 C9 80.0(9) 2_546 2_546
C8 Fe2 C9 100.0(9) . 2_546
C9 Fe2 C9 180.000(2) . 2_546
C8 Fe2 C7 83.1(9) 2_546 .
C8 Fe2 C7 96.9(9) . .
C9 Fe2 C7 93.3(8) . .
C9 Fe2 C7 86.7(8) 2_546 .
C8 Fe2 C7 96.9(9) 2_546 2_546
C8 Fe2 C7 83.1(9) . 2_546
C9 Fe2 C7 86.7(8) . 2_546
C9 Fe2 C7 93.3(8) 2_546 2_546
C7 Fe2 C7 180.0(13) . 2_546
C1 N1 Ni1 169.2(7) . .
C17 N15 C18 115.0(8) . .
C17 N15 Ni2 106.6(6) . .
C18 N15 Ni2 111.5(6) . .
C17 N15 H15 107.8 . .
C18 N15 H15 107.8 . .
Ni2 N15 H15 107.8 . .
C13 N12 C12 114.3(8) . .
C13 N12 C14 110.7(9) . .
C12 N12 C14 113.6(9) . .
C16 N14 C19 114.6(8) . 2
C16 N14 Ni2 106.1(5) . .
C19 N14 Ni2 112.5(6) 2 .
C16 N14 H14 107.8 . .
C19 N14 H14 107.8 2 .
Ni2 N14 H14 107.8 . .
N1 C1 Fe1 175.3(8) . .
C10 N11 C13 115.3(7) . 2_556
C10 N11 Ni1 105.9(6) . .
C13 N11 Ni1 114.0(6) 2_556 .
C10 N11 H11 107.1 . .
C13 N11 H11 107.1 2_556 .
Ni1 N11 H11 107.1 . .
C18 N16 C20 117.2(9) . .
C18 N16 C19 112.7(8) . .
C20 N16 C19 115.3(9) . .
N12 C13 N11 110.9(8) . 2_556
N12 C13 H13A 109.5 . .
N11 C13 H13A 109.5 2_556 .
N12 C13 H13B 109.5 . .
N11 C13 H13B 109.5 2_556 .
H13A C13 H13B 108.0 . .
C12 N10 C11 116.4(8) . .
C12 N10 Ni1 114.8(6) . .
C11 N10 Ni1 103.8(6) . .
C12 N10 H10 107.1 . .
C11 N10 H10 107.1 . .
Ni1 N10 H10 107.1 . .
N4 C4 Fe1 174.2(11) . .
N16 C19 N14 114.4(8) . 2
N16 C19 H19A 108.7 . .
N14 C19 H19A 108.7 2 .
N16 C19 H19B 108.7 . .
N14 C19 H19B 108.7 2 .
H19A C19 H19B 107.6 . .
N15 C17 C16 106.4(7) . .
N15 C17 H17A 110.5 . .
C16 C17 H17A 110.5 . .
N15 C17 H17B 110.5 . .
C16 C17 H17B 110.5 . .
H17A C17 H17B 108.6 . .
N10 C12 N12 113.2(9) . .
N10 C12 H12A 108.9 . .
N12 C12 H12A 108.9 . .
N10 C12 H12B 108.9 . .
N12 C12 H12B 108.9 . .
H12A C12 H12B 107.7 . .
N11 C10 C11 109.3(8) . .
N11 C10 H10A 109.8 . .
C11 C10 H10A 109.8 . .
N11 C10 H10B 109.8 . .
C11 C10 H10B 109.8 . .
H10A C10 H10B 108.3 . .
N2 C2 Fe1 175.2(12) . .
C21 C20 N16 114.1(13) . .
C21 C20 H20A 108.7 . .
N16 C20 H20A 108.7 . .
C21 C20 H20B 108.7 . .
N16 C20 H20B 108.7 . .
H20A C20 H20B 107.6 . .
N16 C18 N15 115.3(8) . .
N16 C18 H18A 108.4 . .
N15 C18 H18A 108.4 . .
N16 C18 H18B 108.4 . .
N15 C18 H18B 108.4 . .
H18A C18 H18B 107.5 . .
C10 C11 N10 109.9(9) . .
C10 C11 H11B 109.7 . .
N10 C11 H11B 109.7 . .
C10 C11 H11C 109.7 . .
N10 C11 H11C 109.7 . .
H11B C11 H11C 108.2 . .
N14 C16 C17 107.9(7) . .
N14 C16 H16A 110.1 . .
C17 C16 H16A 110.1 . .
N14 C16 H16B 110.1 . .
C17 C16 H16B 110.1 . .
H16A C16 H16B 108.4 . .
N3 C3 Fe1 177.7(14) . .
N5 C5 Fe1 177.0(12) . .
N12 C14 C15 110.7(11) . .
N12 C14 H14B 109.5 . .
C15 C14 H14B 109.5 . .
N12 C14 H14C 109.5 . .
C15 C14 H14C 109.5 . .
H14B C14 H14C 108.1 . .
C20 C21 N17 125(2) . .
C20 C21 H21A 106.0 . .
N17 C21 H21A 106.0 . .
C20 C21 H21B 106.0 . .
N17 C21 H21B 106.0 . .
H21A C21 H21B 106.3 . .
C21 N17 H17C 109.5 . .
C21 N17 H17D 109.5 . .
H17C N17 H17D 109.5 . .
C21 N17 H17E 109.5 . .
H17C N17 H17E 109.5 . .
H17D N17 H17E 109.5 . .
C15 N13 H13C 109.5 . .
C15 N13 H13D 109.5 . .
H13C N13 H13D 109.5 . .
C15 N13 H13E 109.5 . .
H13C N13 H13E 109.5 . .
H13D N13 H13E 109.5 . .
N13 C15 C14 113.4(11) . .
N13 C15 H15A 108.9 . .
C14 C15 H15A 108.9 . .
N13 C15 H15B 108.9 . .
C14 C15 H15B 108.9 . .
H15A C15 H15B 107.7 . .
C6 N6 Ni2 153.4(7) . .
N6 C6 Fe1 173.1(8) . .
N9 C9 Fe2 168(2) . .
N7 C7 Fe2 169(2) . .
N8 C8 Fe2 176(2) . .

loop_
_geom_bond_atom_site_label_1
_geom_bond_atom_site_label_2
_geom_bond_distance
_geom_bond_site_symmetry_2
Fe1 C1 1.886(10) .
Fe1 C3 1.920(12) .
Fe1 C2 1.926(11) .
Fe1 C6 1.950(10) .
Fe1 C5 1.967(14) .
Fe1 C4 1.972(15) .
Ni2 N14 2.056(8) 2
Ni2 N14 2.056(8) .
Ni2 N15 2.069(8) .
Ni2 N15 2.069(8) 2
Ni2 N6 2.103(7) 2
Ni2 N6 2.103(7) .
Ni1 N11 2.063(8) 2_556
Ni1 N11 2.063(8) .
Ni1 N1 2.065(8) 2_556
Ni1 N1 2.065(8) .
Ni1 N10 2.083(8) .
Ni1 N10 2.083(8) 2_556
Fe2 C8 1.932(8) 2_546
Fe2 C8 1.932(8) .
Fe2 C9 1.948(7) .
Fe2 C9 1.948(7) 2_546
Fe2 C7 1.950(7) .
Fe2 C7 1.950(7) 2_546
N1 C1 1.170(12) .
N15 C17 1.475(13) .
N15 C18 1.494(12) .
N15 H15 0.9100 .
N12 C13 1.446(12) .
N12 C12 1.453(12) .
N12 C14 1.482(15) .
N14 C16 1.474(12) .
N14 C19 1.489(12) 2
N14 H14 0.9100 .
N11 C10 1.482(11) .
N11 C13 1.527(14) 2_556
N11 H11 0.9100 .
N16 C18 1.437(13) .
N16 C20 1.444(13) .
N16 C19 1.454(14) .
C13 N11 1.527(14) 2_556
C13 H13A 0.9700 .
C13 H13B 0.9700 .
N2 C2 1.183(13) .
N10 C12 1.436(13) .
N10 C11 1.519(12) .
N10 H10 0.9100 .
C4 N4 1.136(14) .
C19 N14 1.489(12) 2
C19 H19A 0.9700 .
C19 H19B 0.9700 .
C17 C16 1.533(14) .
C17 H17A 0.9700 .
C17 H17B 0.9700 .
C12 H12A 0.9700 .
C12 H12B 0.9700 .
C10 C11 1.513(15) .
C10 H10A 0.9700 .
C10 H10B 0.9700 .
C20 C21 1.32(2) .
C20 H20A 0.9700 .
C20 H20B 0.9700 .
C18 H18A 0.9700 .
C18 H18B 0.9700 .
C11 H11B 0.9700 .
C11 H11C 0.9700 .
C16 H16A 0.9700 .
C16 H16B 0.9700 .
C3 N3 1.138(14) .
C5 N5 1.165(15) .
C14 C15 1.514(16) .
C14 H14B 0.9700 .
C14 H14C 0.9700 .
C21 N17 1.38(2) .
C21 H21A 0.9700 .
C21 H21B 0.9700 .
N17 H17C 0.8900 .
N17 H17D 0.8900 .
N17 H17E 0.8900 .
N13 C15 1.458(18) .
N13 H13C 0.8900 .
N13 H13D 0.8900 .
N13 H13E 0.8900 .
C15 H15A 0.9700 .
C15 H15B 0.9700 .
N6 C6 1.125(10) .
O4W O3W 1.50(3) .
N8 C8 1.144(5) .
C9 N9 1.158(5) .
C7 N7 1.149(5) .
